data_2239961
loop_
_publ_author_name
'Shen, Zheng'
'Mao, Qiu-Xia'
'Ge, Ji-Long'
'Tu, Yong-Rui'
'Wang, Yan'

_publ_section_title
;
 Crystal structure of
 2-chloro-1-(6-fluoro-3,4-dihydro-2<i>H</i>-chromen-2-yl)ethanone
;
_journal_issue 10
_journal_name_full 'Acta Crystallographica Section E'
_journal_page_first o1087
_journal_paper_doi 10.1107/S1600536814019746
_journal_volume 70
_journal_year 2014
_chemical_formula_iupac 'C11 H10 Cl F O2'
_chemical_formula_moiety 'C11 H10 Cl F O2'
_chemical_formula_sum 'C11 H10 Cl F O2'
_chemical_formula_weight 228.64
_chemical_name_systematic
;
2-Chloro-1-(6-fluoro-3,4-dihydro-2<i>H</i>-chromen-2-yl)ethanone
;
_space_group_IT_number 14
_symmetry_cell_setting monoclinic
_symmetry_space_group_name_Hall '-P 2ybc'
_symmetry_space_group_name_H-M 'P 1 21/c 1'
_atom_sites_solution_hydrogens geom
_atom_sites_solution_primary direct
_atom_sites_solution_secondary difmap
_audit_creation_method SHELXL-97
_cell_angle_alpha 90.00
_cell_angle_beta 101.637(7)
_cell_angle_gamma 90.00
_cell_formula_units_Z 4
_cell_length_a 9.704(3)
_cell_length_b 9.720(3)
_cell_length_c 10.804(4)
_cell_measurement_reflns_used 1940
_cell_measurement_temperature 296(2)
_cell_measurement_theta_max 25.99
_cell_measurement_theta_min 2.14
_cell_volume 998.1(6)
_computing_cell_refinement 'CrystalClear (Rigaku, 2005)'
_computing_data_collection 'CrystalClear (Rigaku, 2005)'
_computing_data_reduction 'CrystalClear (Rigaku, 2005)'
_computing_molecular_graphics 'DIAMOND (Brandenburg & Putz, 2005)'
_computing_publication_material 'SHELXL97 (Sheldrick, 2008)'
_computing_structure_refinement 'SHELXL97 (Sheldrick, 2008)'
_computing_structure_solution 'SHELXS97 (Sheldrick, 2008)'
_diffrn_ambient_temperature 296(2)
_diffrn_detector_area_resol_mean 13.6612
_diffrn_measured_fraction_theta_full 0.998
_diffrn_measured_fraction_theta_max 0.998
_diffrn_measurement_device_type 'Rigaku SCXmini'
_diffrn_measurement_method CCD_Profile_fitting
_diffrn_radiation_monochromator graphite
_diffrn_radiation_source 'fine-focus sealed tube'
_diffrn_radiation_type MoK\a
_diffrn_radiation_wavelength 0.71073
_diffrn_reflns_av_R_equivalents 0.0373
_diffrn_reflns_av_sigmaI/netI 0.0366
_diffrn_reflns_limit_h_max 11
_diffrn_reflns_limit_h_min -11
_diffrn_reflns_limit_k_max 11
_diffrn_reflns_limit_k_min -11
_diffrn_reflns_limit_l_max 13
_diffrn_reflns_limit_l_min -12
_diffrn_reflns_number 5810
_diffrn_reflns_theta_full 25.99
_diffrn_reflns_theta_max 25.99
_diffrn_reflns_theta_min 2.14
_exptl_absorpt_coefficient_mu 0.372
_exptl_absorpt_correction_T_max 0.983
_exptl_absorpt_correction_T_min 0.983
_exptl_absorpt_correction_type multi-scan
_exptl_absorpt_process_details '(CrystalClear; Rigaku, 2005)'
_exptl_crystal_colour Colourless
_exptl_crystal_density_diffrn 1.521
_exptl_crystal_density_method 'not measured'
_exptl_crystal_description Prism
_exptl_crystal_F_000 472
_exptl_crystal_size_max 0.20
_exptl_crystal_size_mid 0.20
_exptl_crystal_size_min 0.20
_refine_diff_density_max 0.872
_refine_diff_density_min -0.610
_refine_ls_extinction_method none
_refine_ls_goodness_of_fit_ref 1.064
_refine_ls_hydrogen_treatment constr
_refine_ls_matrix_type full
_refine_ls_number_parameters 136
_refine_ls_number_reflns 1940
_refine_ls_number_restraints 0
_refine_ls_restrained_S_all 1.064
_refine_ls_R_factor_all 0.0675
_refine_ls_R_factor_gt 0.0577
_refine_ls_shift/su_max 0.000
_refine_ls_shift/su_mean 0.000
_refine_ls_structure_factor_coef Fsqd
_refine_ls_weighting_details 'calc w=1/[\s^2^(Fo^2^)+(0.0870P)^2^+0.9962P] where P=(Fo^2^+2Fc^2^)/3'
_refine_ls_weighting_scheme calc
_refine_ls_wR_factor_gt 0.1626
_refine_ls_wR_factor_ref 0.1689
_reflns_number_gt 1701
_reflns_number_total 1940
_reflns_threshold_expression I>2\s(I)
_cod_data_source_file lh5719sup1.cif
_cod_data_source_block I
_cod_original_cell_volume 998.2(6)
_cod_original_sg_symbol_H-M 'P 21/c'
_cod_database_code 2239961
_cod_database_fobs_code 2239961

loop_
_symmetry_equiv_pos_as_xyz
'x, y, z'
'-x, y+1/2, -z+1/2'
'-x, -y, -z'
'x, -y-1/2, z-1/2'

loop_
_atom_site_type_symbol
_atom_site_label
_atom_site_fract_x
_atom_site_fract_y
_atom_site_fract_z
_atom_site_U_iso_or_equiv
_atom_site_adp_type
_atom_site_calc_flag
_atom_site_refinement_flags
_atom_site_occupancy
_atom_site_symmetry_multiplicity
Cl Cl1 0.29999(8) 0.06003(8) 0.46282(7) 0.0520(3) Uani d . 1 1
O O2 0.6337(2) 0.3728(2) 0.50089(17) 0.0446(5) Uani d . 1 1
F F1 1.0157(2) 0.7779(2) 0.4805(2) 0.0693(6) Uani d . 1 1
C C5 0.7331(3) 0.4738(3) 0.5024(2) 0.0370(6) Uani d . 1 1
C C1 0.9201(3) 0.6183(3) 0.6021(3) 0.0465(7) Uani d . 1 1
H H1 0.9827 0.6483 0.6738 0.056 Uiso calc R 1 1
C C6 0.8247(3) 0.5141(3) 0.6117(3) 0.0399(6) Uani d . 1 1
C C4 0.7381(3) 0.5330(3) 0.3864(3) 0.0415(6) Uani d . 1 1
H H4 0.6773 0.5026 0.3137 0.050 Uiso calc R 1 1
C C3 0.8324(3) 0.6361(3) 0.3789(3) 0.0476(7) Uani d . 1 1
H H3 0.8355 0.6776 0.3019 0.057 Uiso calc R 1 1
C C7 0.8214(3) 0.4463(3) 0.7360(3) 0.0504(7) Uani d . 1 1
H H7A 0.9162 0.4203 0.7767 0.060 Uiso calc R 1 1
H H7B 0.7865 0.5112 0.7906 0.060 Uiso calc R 1 1
C C11 0.4282(3) 0.1895(3) 0.4699(3) 0.0433(6) Uani d . 1 1
H H11A 0.4958 0.1617 0.4197 0.052 Uiso calc R 1 1
H H11B 0.3834 0.2735 0.4335 0.052 Uiso calc R 1 1
C C10 0.5040(3) 0.2175(3) 0.6024(3) 0.0458(7) Uani d . 1 1
C C2 0.9219(3) 0.6765(3) 0.4875(3) 0.0483(7) Uani d . 1 1
O O1 0.4794(3) 0.1587(3) 0.6926(2) 0.0607(6) Uani d . 1 1
C C9 0.6086(4) 0.3338(5) 0.6206(3) 0.0700(11) Uani d . 1 1
H H9 0.5568 0.4116 0.6465 0.084 Uiso calc R 1 1
C C8 0.7298(5) 0.3218(5) 0.7187(4) 0.0829(14) Uani d . 1 1
H H8A 0.7849 0.2438 0.7006 0.099 Uiso calc R 1 1
H H8B 0.6999 0.3028 0.7974 0.099 Uiso calc R 1 1

loop_
_atom_site_aniso_label
_atom_site_aniso_U_11
_atom_site_aniso_U_22
_atom_site_aniso_U_33
_atom_site_aniso_U_12
_atom_site_aniso_U_13
_atom_site_aniso_U_23
Cl1 0.0554(5) 0.0483(5) 0.0536(5) -0.0019(3) 0.0140(3) -0.0035(3)
O2 0.0478(11) 0.0536(12) 0.0315(9) -0.0070(9) 0.0054(8) 0.0040(8)
F1 0.0627(12) 0.0574(12) 0.0896(15) -0.0171(10) 0.0197(11) -0.0058(11)
C5 0.0363(13) 0.0358(13) 0.0388(14) 0.0062(10) 0.0070(11) -0.0012(10)
C1 0.0396(14) 0.0454(16) 0.0528(16) 0.0045(12) 0.0052(12) -0.0122(13)
C6 0.0376(13) 0.0417(14) 0.0398(14) 0.0112(11) 0.0062(11) -0.0056(11)
C4 0.0409(14) 0.0452(15) 0.0380(14) 0.0029(11) 0.0073(11) -0.0007(11)
C3 0.0486(16) 0.0464(16) 0.0505(16) 0.0062(13) 0.0159(13) 0.0041(13)
C7 0.0517(17) 0.0602(19) 0.0357(14) 0.0038(14) 0.0007(12) -0.0048(13)
C11 0.0477(15) 0.0429(14) 0.0399(14) 0.0034(12) 0.0100(12) 0.0038(11)
C10 0.0455(15) 0.0534(17) 0.0388(14) 0.0048(13) 0.0091(12) 0.0093(12)
C2 0.0417(15) 0.0381(14) 0.067(2) -0.0003(11) 0.0159(14) -0.0067(13)
O1 0.0602(13) 0.0790(16) 0.0427(12) -0.0096(12) 0.0101(10) 0.0160(11)
C9 0.078(2) 0.092(3) 0.0366(16) -0.028(2) 0.0032(15) 0.0125(17)
C8 0.088(3) 0.108(3) 0.0448(19) -0.035(3) -0.0046(18) 0.022(2)

loop_
_atom_type_symbol
_atom_type_description
_atom_type_scat_dispersion_real
_atom_type_scat_dispersion_imag
_atom_type_scat_source
C C 0.0033 0.0016 'International Tables Vol C Tables 4.2.6.8 and 6.1.1.4'
H H 0.0000 0.0000 'International Tables Vol C Tables 4.2.6.8 and 6.1.1.4'
O O 0.0106 0.0060 'International Tables Vol C Tables 4.2.6.8 and 6.1.1.4'
Cl Cl 0.1484 0.1585 'International Tables Vol C Tables 4.2.6.8 and 6.1.1.4'
F F 0.0171 0.0103 'International Tables Vol C Tables 4.2.6.8 and 6.1.1.4'

loop_
_geom_angle_atom_site_label_1
_geom_angle_atom_site_label_2
_geom_angle_atom_site_label_3
_geom_angle
C5 O2 C9 115.5(2)
O2 C5 C6 122.7(2)
O2 C5 C4 115.9(2)
C6 C5 C4 121.3(3)
C2 C1 C6 120.1(3)
C2 C1 H1 120.0
C6 C1 H1 120.0
C5 C6 C1 117.7(3)
C5 C6 C7 120.9(3)
C1 C6 C7 121.4(3)
C3 C4 C5 120.1(3)
C3 C4 H4 119.9
C5 C4 H4 119.9
C2 C3 C4 118.3(3)
C2 C3 H3 120.8
C4 C3 H3 120.8
C8 C7 C6 111.3(2)
C8 C7 H7A 109.4
C6 C7 H7A 109.4
C8 C7 H7B 109.4
C6 C7 H7B 109.4
H7A C7 H7B 108.0
C10 C11 Cl1 112.2(2)
C10 C11 H11A 109.2
Cl1 C11 H11A 109.2
C10 C11 H11B 109.2
Cl1 C11 H11B 109.2
H11A C11 H11B 107.9
O1 C10 C11 123.6(3)
O1 C10 C9 119.5(3)
C11 C10 C9 116.7(2)
F1 C2 C1 119.0(3)
F1 C2 C3 118.6(3)
C1 C2 C3 122.4(3)
O2 C9 C8 115.8(3)
O2 C9 C10 108.5(3)
C8 C9 C10 118.1(3)
O2 C9 H9 104.2
C8 C9 H9 104.2
C10 C9 H9 104.2
C9 C8 C7 114.2(3)
C9 C8 H8A 108.7
C7 C8 H8A 108.7
C9 C8 H8B 108.7
C7 C8 H8B 108.7
H8A C8 H8B 107.6

loop_
_geom_bond_atom_site_label_1
_geom_bond_atom_site_label_2
_geom_bond_distance
Cl1 C11 1.761(3)
O2 C5 1.374(3)
O2 C9 1.416(4)
F1 C2 1.354(3)
C5 C6 1.383(4)
C5 C4 1.389(4)
C1 C2 1.364(5)
C1 C6 1.391(4)
C1 H1 0.9300
C6 C7 1.501(4)
C4 C3 1.370(4)
C4 H4 0.9300
C3 C2 1.370(5)
C3 H3 0.9300
C7 C8 1.492(5)
C7 H7A 0.9700
C7 H7B 0.9700
C11 C10 1.497(4)
C11 H11A 0.9700
C11 H11B 0.9700
C10 O1 1.194(4)
C10 C9 1.506(5)
C9 C8 1.420(5)
C9 H9 0.9800
C8 H8A 0.9700
C8 H8B 0.9700

loop_
_geom_hbond_atom_site_label_D
_geom_hbond_atom_site_label_H
_geom_hbond_atom_site_label_A
_geom_hbond_site_symmetry_A
_geom_hbond_distance_DH
_geom_hbond_distance_HA
_geom_hbond_distance_DA
_geom_hbond_angle_DHA
C11 H11B Cg 3_666 0.97 2.76 3.457(3) 129
